data_7708936
loop_
_publ_author_name
'Kosaka, Wataru'
'Watanabe, Yudai'
'Aliyah, Kinanti Hantiyana'
'Miyasaka, Hitoshi'

_publ_section_title
;
 Role of intramolecular hydrogen bonding in the redox chemistry of
 hydroxybenzoate-bridged paddlewheel diruthenium(II,II) complexes.
;
_journal_issue 1
_journal_name_full 'Dalton transactions (Cambridge, England : 2003)'
_journal_page_first 85
_journal_page_last 94
_journal_paper_doi 10.1039/d1dt03791a
_journal_volume 51
_journal_year 2021
_chemical_formula_moiety 'C40 H32 F12 O14 Ru2'
_chemical_formula_sum 'C40 H32 F12 O14 Ru2'
_chemical_formula_weight 1166.79
_space_group_crystal_system triclinic
_space_group_IT_number 2
_space_group_name_Hall '-P 1'
_space_group_name_H-M_alt 'P -1'
_atom_sites_solution_hydrogens geom
_atom_sites_solution_primary dual
_audit_creation_date 2020-07-03
_audit_creation_method
;
Olex2 1.3
(compiled Nov 21 2019 18:26:39 for OlexSys, GUI svn.r6003)
;
_audit_update_record
;
2021-11-09 deposited with the CCDC.	2021-11-25 downloaded from the CCDC.
;
_cell_angle_alpha 110.185(4)
_cell_angle_beta 92.607(4)
_cell_angle_gamma 96.466(4)
_cell_formula_units_Z 1
_cell_length_a 9.5745(4)
_cell_length_b 10.7072(4)
_cell_length_c 10.8653(4)
_cell_measurement_reflns_used 6261
_cell_measurement_temperature 93
_cell_measurement_theta_max 31.2130
_cell_measurement_theta_min 3.0550
_cell_volume 1034.55(8)
_computing_cell_refinement 'CrysAlisPro 1.171.39.46 (Rigaku OD, 2018)'
_computing_data_collection 'CrysAlisPro 1.171.39.46 (Rigaku OD, 2018)'
_computing_data_reduction 'CrysAlisPro 1.171.39.46 (Rigaku OD, 2018)'
_computing_molecular_graphics 'Olex2 1.3 (Dolomanov et al., 2009)'
_computing_publication_material 'Olex2 1.3 (Dolomanov et al., 2009)'
_computing_structure_refinement 'SHELXL 2014/7 (Sheldrick, 2015)'
_computing_structure_solution 'SHELXT 2014/5 (Sheldrick, 2014)'
_diffrn_ambient_temperature 93
_diffrn_detector 'CCD plate'
_diffrn_detector_area_resol_mean 28.626
_diffrn_detector_type 'Rigaku Saturn724+'
_diffrn_measured_fraction_theta_full 0.982
_diffrn_measured_fraction_theta_max 0.965
_diffrn_measurement_details
;
List of Runs (angles in degrees, time in seconds):

  # Type    Start    End  Width  t~exp~   \w     \q     \k     \f   Frames
#--------------------------------------------------------------------------
  1  \w   -110.00  70.00   0.50    7.00    --  -20.00  45.00   0.00  360
  2  \w   -110.00  70.00   0.50    7.00    --  -20.00  45.00  90.00  360
;
_diffrn_measurement_device 'AFC10: Fixed Chi 2 circle'
_diffrn_measurement_device_type Rigaku_Saturn724
_diffrn_measurement_method 'profile data from \w-scans'
_diffrn_orient_matrix_type 'CrysAlisPro convention (1999,Acta A55,543-557)'
_diffrn_orient_matrix_UB_11 -0.0258654000
_diffrn_orient_matrix_UB_12 -0.0010881000
_diffrn_orient_matrix_UB_13 -0.0626317000
_diffrn_orient_matrix_UB_21 -0.0606867000
_diffrn_orient_matrix_UB_22 0.0269067000
_diffrn_orient_matrix_UB_23 0.0273204000
_diffrn_orient_matrix_UB_31 0.0353926000
_diffrn_orient_matrix_UB_32 0.0659654000
_diffrn_orient_matrix_UB_33 0.0144345000
_diffrn_radiation_collimation 0.3
_diffrn_radiation_monochromator Confocal
_diffrn_radiation_probe x-ray
_diffrn_radiation_type 'Mo K\a'
_diffrn_radiation_wavelength 0.71073
_diffrn_reflns_av_R_equivalents 0.0333
_diffrn_reflns_av_unetI/netI 0.0347
_diffrn_reflns_Laue_measured_fraction_full 0.982
_diffrn_reflns_Laue_measured_fraction_max 0.965
_diffrn_reflns_limit_h_max 11
_diffrn_reflns_limit_h_min -12
_diffrn_reflns_limit_k_max 13
_diffrn_reflns_limit_k_min -13
_diffrn_reflns_limit_l_max 14
_diffrn_reflns_limit_l_min -14
_diffrn_reflns_number 8630
_diffrn_reflns_point_group_measured_fraction_full 0.982
_diffrn_reflns_point_group_measured_fraction_max 0.965
_diffrn_reflns_theta_full 25.242
_diffrn_reflns_theta_max 27.499
_diffrn_reflns_theta_min 2.758
_diffrn_source 'Rotating Anode'
_diffrn_source_current 24.0
_diffrn_source_power 1.2
_diffrn_source_target Mo
_diffrn_source_type 'Rotating Anode'
_diffrn_source_voltage 50.0
_exptl_absorpt_coefficient_mu 0.854
_exptl_absorpt_correction_T_max 1.00000
_exptl_absorpt_correction_T_min 0.73457
_exptl_absorpt_correction_type multi-scan
_exptl_absorpt_process_details
;
CrysAlisPro 1.171.39.46 (Rigaku Oxford Diffraction, 2018)
Empirical absorption correction using spherical harmonics,
 implemented in SCALE3 ABSPACK scaling algorithm.
;
_exptl_crystal_colour brown
_exptl_crystal_colour_primary brown
_exptl_crystal_density_diffrn 1.873
_exptl_crystal_description block
_exptl_crystal_F_000 580
_exptl_crystal_size_max 0.382
_exptl_crystal_size_mid 0.103
_exptl_crystal_size_min 0.031
_refine_diff_density_max 0.914
_refine_diff_density_min -1.055
_refine_diff_density_rms 0.089
_refine_ls_extinction_method none
_refine_ls_goodness_of_fit_ref 1.058
_refine_ls_hydrogen_treatment constr
_refine_ls_matrix_type full
_refine_ls_number_parameters 309
_refine_ls_number_reflns 4591
_refine_ls_number_restraints 0
_refine_ls_restrained_S_all 1.058
_refine_ls_R_factor_all 0.0364
_refine_ls_R_factor_gt 0.0330
_refine_ls_shift/su_max 0.001
_refine_ls_shift/su_mean 0.000
_refine_ls_structure_factor_coef Fsqd
_refine_ls_weighting_details 'w=1/[\s^2^(Fo^2^)+(0.0473P)^2^+0.6111P] where P=(Fo^2^+2Fc^2^)/3'
_refine_ls_weighting_scheme calc
_refine_ls_wR_factor_gt 0.0836
_refine_ls_wR_factor_ref 0.0862
_reflns_Friedel_coverage 0.000
_reflns_number_gt 4195
_reflns_number_total 4591
_reflns_threshold_expression 'I > 2\s(I)'
_cod_data_source_file d1dt03791a2.cif
_cod_data_source_block 26-oh_hetero
_cod_depositor_comments 'Adding full bibliography for 7708935--7708941.cif.'
_cod_original_cell_volume 1034.55(7)
_cod_database_code 7708936
_shelx_shelxl_version_number 2014/7
_chemical_oxdiff_formula Ru2C36O18H36
_shelx_space_group_comment
;
The symmetry employed for this shelxl refinement is uniquely defined
by the following loop, which should always be used as a source of
symmetry information in preference to the above space-group names.
They are only intended as comments.
;
_reflns_odcompleteness_completeness 84.36
_reflns_odcompleteness_iscentric 1
_reflns_odcompleteness_theta 30.96
_olex2_refinement_description
;
1. Fixed Uiso
 At 1.2 times of:
  All C(H) groups, All C(H,H) groups
 At 1.5 times of:
  All O(H) groups
2.a Secondary CH2 refined with riding coordinates:
 C17(H17A,H17B), C18(H18A,H18B), C19(H19A,H19B), C20(H20A,H20B)
2.b Aromatic/amide H refined with riding coordinates:
 C5(H5A), C6(H6A), C7(H7), C13(H13), C14(H14), C15(H15)
2.c Idealised tetrahedral OH refined as rotating group:
 O5(H5), O6(H6)
;
_olex2_submission_special_instructions 'No special instructions were received'
_oxdiff_exptl_absorpt_empirical_details
;
Empirical correction (ABSPACK) includes:
- Absorption correction using spherical harmonics
- Frame scaling
- Detector area scaling
;
_oxdiff_exptl_absorpt_empirical_full_max 1.813
_oxdiff_exptl_absorpt_empirical_full_min 0.479

loop_
_space_group_symop_operation_xyz
'x, y, z'
'-x, -y, -z'

loop_
_atom_site_label
_atom_site_type_symbol
_atom_site_fract_x
_atom_site_fract_y
_atom_site_fract_z
_atom_site_U_iso_or_equiv
_atom_site_adp_type
_atom_site_occupancy
_atom_site_site_symmetry_order
_atom_site_calc_flag
_atom_site_refinement_flags_posn
_atom_site_refinement_flags_adp
_atom_site_refinement_flags_occupancy
_atom_site_disorder_assembly
_atom_site_disorder_group
C1 C 0.5915(2) 0.7665(2) 0.4565(2) 0.0237(5) Uani 1 1 d . . . . .
C2 C 0.6408(3) 0.6316(2) 0.4268(2) 0.0260(5) Uani 1 1 d . . . . .
C3 C 0.5907(3) 0.5239(3) 0.3099(3) 0.0309(5) Uani 1 1 d . . . . .
C4 C 0.4842(3) 0.5414(3) 0.2139(3) 0.0372(6) Uani 1 1 d . . . . .
C5 C 0.6382(3) 0.4013(3) 0.2827(3) 0.0409(6) Uani 1 1 d . . . . .
H5A H 0.6030 0.3295 0.2036 0.049 Uiso 1 1 calc R U . . .
C6 C 0.7354(3) 0.3811(3) 0.3683(3) 0.0442(7) Uani 1 1 d . . . . .
H6A H 0.7669 0.2958 0.3484 0.053 Uiso 1 1 calc R U . . .
C7 C 0.7876(3) 0.4856(3) 0.4844(3) 0.0405(6) Uani 1 1 d . . . . .
H7 H 0.8554 0.4723 0.5437 0.049 Uiso 1 1 calc R U . . .
C8 C 0.7400(3) 0.6100(3) 0.5130(3) 0.0314(5) Uani 1 1 d . . . . .
C9 C 0.7971(3) 0.7199(3) 0.6400(3) 0.0393(6) Uani 1 1 d . . . . .
C10 C 0.2787(2) 0.8670(2) 0.3245(2) 0.0252(5) Uani 1 1 d . . . . .
C11 C 0.1612(3) 0.7880(3) 0.2279(3) 0.0284(5) Uani 1 1 d . . . . .
C12 C 0.1699(3) 0.7588(3) 0.0914(3) 0.0368(6) Uani 1 1 d . . . . .
C13 C 0.0589(3) 0.6867(3) 0.0006(3) 0.0446(7) Uani 1 1 d . . . . .
H13 H 0.0663 0.6686 -0.0906 0.054 Uiso 1 1 calc R U . . .
C14 C -0.0636(3) 0.6408(3) 0.0437(3) 0.0469(8) Uani 1 1 d . . . . .
H14 H -0.1409 0.5923 -0.0187 0.056 Uiso 1 1 calc R U . . .
C15 C -0.0755(3) 0.6643(3) 0.1756(3) 0.0463(7) Uani 1 1 d . . . . .
H15 H -0.1601 0.6314 0.2035 0.056 Uiso 1 1 calc R U . . .
C16 C 0.0363(3) 0.7358(3) 0.2671(3) 0.0378(6) Uani 1 1 d . . . . .
C17 C 0.8432(3) 1.0146(3) 0.2630(3) 0.0378(6) Uani 1 1 d . . . . .
H17A H 0.8514 0.9310 0.2809 0.045 Uiso 1 1 calc R U . . .
H17B H 0.8991 1.0910 0.3341 0.045 Uiso 1 1 calc R U . . .
C18 C 0.8930(4) 1.0042(4) 0.1309(3) 0.0485(8) Uani 1 1 d . . . . .
H18A H 0.9745 0.9534 0.1121 0.058 Uiso 1 1 calc R U . . .
H18B H 0.9194 1.0941 0.1255 0.058 Uiso 1 1 calc R U . . .
C19 C 0.7646(4) 0.9293(3) 0.0387(3) 0.0540(9) Uani 1 1 d . . . . .
H19A H 0.7604 0.9550 -0.0405 0.065 Uiso 1 1 calc R U . . .
H19B H 0.7651 0.8310 0.0108 0.065 Uiso 1 1 calc R U . . .
C20 C 0.6434(4) 0.9706(6) 0.1178(3) 0.0852(16) Uani 1 1 d . . . . .
H20A H 0.5953 1.0329 0.0870 0.102 Uiso 1 1 calc R U . . .
H20B H 0.5744 0.8909 0.1077 0.102 Uiso 1 1 calc R U . . .
F1 F 0.5412(2) 0.61081(18) 0.14302(17) 0.0531(5) Uani 1 1 d . . . . .
F2 F 0.4228(2) 0.42310(17) 0.12716(16) 0.0489(5) Uani 1 1 d . . . . .
F3 F 0.38039(18) 0.60585(18) 0.27351(17) 0.0464(4) Uani 1 1 d . . . . .
F4 F 0.7101(2) 0.7298(2) 0.73402(17) 0.0614(6) Uani 1 1 d . . . . .
F5 F 0.9212(2) 0.6980(2) 0.6853(2) 0.0662(6) Uani 1 1 d . . . . .
F6 F 0.81980(17) 0.84138(15) 0.63010(16) 0.0388(4) Uani 1 1 d . . . . .
O1 O 0.63252(17) 0.83263(16) 0.38554(15) 0.0240(3) Uani 1 1 d . . . . .
O2 O 0.51300(17) 0.80359(16) 0.54919(16) 0.0241(3) Uani 1 1 d . . . . .
O3 O 0.38893(18) 0.91416(17) 0.28491(16) 0.0257(3) Uani 1 1 d . . . . .
O4 O 0.26888(17) 0.88607(17) 0.44640(16) 0.0259(3) Uani 1 1 d . . . . .
O5 O 0.2892(2) 0.7983(2) 0.04283(19) 0.0499(6) Uani 1 1 d . . . . .
H5 H 0.3510 0.8402 0.1053 0.075 Uiso 1 1 calc R U . . .
O6 O 0.0188(2) 0.7553(3) 0.3949(2) 0.0568(7) Uani 1 1 d . . . . .
H6 H 0.0911 0.8022 0.4421 0.085 Uiso 1 1 calc R U . . .
O7 O 0.69672(18) 1.03570(17) 0.25327(16) 0.0269(4) Uani 1 1 d . . . . .
Ru1 Ru 0.56093(2) 1.01459(2) 0.41791(2) 0.02118(8) Uani 1 1 d . . . . .

loop_
_atom_site_aniso_label
_atom_site_aniso_U_11
_atom_site_aniso_U_22
_atom_site_aniso_U_33
_atom_site_aniso_U_23
_atom_site_aniso_U_13
_atom_site_aniso_U_12
C1 0.0228(11) 0.0257(12) 0.0204(11) 0.0064(9) 0.0014(8) -0.0003(9)
C2 0.0277(11) 0.0256(12) 0.0253(11) 0.0100(10) 0.0078(9) 0.0005(9)
C3 0.0314(12) 0.0301(13) 0.0291(12) 0.0085(11) 0.0091(10) -0.0003(10)
C4 0.0475(16) 0.0326(14) 0.0249(12) 0.0059(11) -0.0004(11) -0.0063(12)
C5 0.0440(16) 0.0275(14) 0.0435(16) 0.0034(12) 0.0090(13) 0.0016(11)
C6 0.0431(16) 0.0251(14) 0.064(2) 0.0132(14) 0.0104(14) 0.0071(11)
C7 0.0339(14) 0.0371(15) 0.0560(18) 0.0231(14) 0.0042(13) 0.0054(11)
C8 0.0286(12) 0.0309(13) 0.0360(14) 0.0148(11) 0.0035(10) 0.0001(10)
C9 0.0423(15) 0.0404(16) 0.0373(15) 0.0176(13) -0.0034(12) 0.0041(12)
C10 0.0271(11) 0.0260(12) 0.0226(11) 0.0087(9) 0.0021(9) 0.0037(9)
C11 0.0266(12) 0.0289(13) 0.0268(12) 0.0074(10) -0.0006(10) 0.0013(10)
C12 0.0391(15) 0.0382(15) 0.0312(14) 0.0126(12) -0.0050(11) -0.0010(11)
C13 0.0531(18) 0.0437(17) 0.0302(14) 0.0085(13) -0.0115(13) -0.0006(14)
C14 0.0419(16) 0.0400(16) 0.0474(17) 0.0050(14) -0.0145(14) 0.0000(13)
C15 0.0297(14) 0.0448(17) 0.0508(18) 0.0030(14) -0.0013(13) -0.0038(12)
C16 0.0314(14) 0.0390(15) 0.0353(14) 0.0048(12) 0.0019(11) 0.0006(11)
C17 0.0304(13) 0.0515(17) 0.0352(14) 0.0185(13) 0.0124(11) 0.0073(12)
C18 0.0498(18) 0.059(2) 0.0379(16) 0.0154(15) 0.0224(14) 0.0128(15)
C19 0.081(3) 0.0470(19) 0.0274(15) 0.0060(13) 0.0111(15) 0.0038(17)
C20 0.0425(19) 0.175(5) 0.0273(16) 0.034(2) 0.0018(14) -0.024(2)
F1 0.0749(13) 0.0485(10) 0.0317(9) 0.0172(8) -0.0045(9) -0.0152(9)
F2 0.0603(11) 0.0399(10) 0.0332(9) 0.0033(7) -0.0079(8) -0.0113(8)
F3 0.0430(9) 0.0495(10) 0.0406(9) 0.0089(8) -0.0075(8) 0.0087(8)
F4 0.0804(14) 0.0689(13) 0.0273(9) 0.0135(9) 0.0058(9) -0.0097(11)
F5 0.0625(13) 0.0554(12) 0.0737(14) 0.0195(11) -0.0357(11) 0.0070(9)
F6 0.0386(8) 0.0332(8) 0.0393(9) 0.0091(7) -0.0058(7) -0.0014(7)
O1 0.0271(8) 0.0242(8) 0.0200(8) 0.0070(7) 0.0064(6) 0.0016(6)
O2 0.0268(8) 0.0263(8) 0.0210(8) 0.0102(7) 0.0061(6) 0.0033(6)
O3 0.0268(8) 0.0315(9) 0.0174(8) 0.0086(7) 0.0010(6) -0.0005(7)
O4 0.0246(8) 0.0316(9) 0.0201(8) 0.0083(7) 0.0033(6) -0.0001(7)
O5 0.0509(13) 0.0690(15) 0.0231(9) 0.0153(10) -0.0031(9) -0.0135(11)
O6 0.0355(12) 0.0799(18) 0.0370(11) 0.0057(12) 0.0089(9) -0.0200(11)
O7 0.0285(9) 0.0332(9) 0.0209(8) 0.0118(7) 0.0077(7) 0.0017(7)
Ru1 0.02292(11) 0.02465(12) 0.01574(11) 0.00747(8) 0.00453(7) 0.00010(7)

loop_
_atom_type_symbol
_atom_type_description
_atom_type_scat_dispersion_real
_atom_type_scat_dispersion_imag
_atom_type_scat_source
C C 0.0033 0.0016 'International Tables Vol C Tables 4.2.6.8 and 6.1.1.4'
H H 0.0000 0.0000 'International Tables Vol C Tables 4.2.6.8 and 6.1.1.4'
F F 0.0171 0.0103 'International Tables Vol C Tables 4.2.6.8 and 6.1.1.4'
O O 0.0106 0.0060 'International Tables Vol C Tables 4.2.6.8 and 6.1.1.4'
Ru Ru -1.2594 0.8363 'International Tables Vol C Tables 4.2.6.8 and 6.1.1.4'

loop_
_geom_angle_atom_site_label_1
_geom_angle_atom_site_label_2
_geom_angle_atom_site_label_3
_geom_angle
_geom_angle_site_symmetry_1
_geom_angle_site_symmetry_3
_geom_angle_publ_flag
O1 C1 C2 116.5(2) . . ?
O1 C1 O2 125.8(2) . . ?
O2 C1 C2 117.7(2) . . ?
C3 C2 C1 121.0(2) . . ?
C8 C2 C1 121.0(2) . . ?
C8 C2 C3 118.0(2) . . ?
C2 C3 C4 120.2(2) . . ?
C5 C3 C2 120.5(3) . . ?
C5 C3 C4 119.2(2) . . ?
F1 C4 C3 112.5(2) . . ?
F1 C4 F2 106.3(2) . . ?
F1 C4 F3 107.0(2) . . ?
F2 C4 C3 111.8(2) . . ?
F3 C4 C3 112.2(2) . . ?
F3 C4 F2 106.7(2) . . ?
C3 C5 H5A 119.5 . . ?
C6 C5 C3 121.0(3) . . ?
C6 C5 H5A 119.5 . . ?
C5 C6 H6A 120.1 . . ?
C5 C6 C7 119.9(3) . . ?
C7 C6 H6A 120.1 . . ?
C6 C7 H7 120.2 . . ?
C6 C7 C8 119.6(3) . . ?
C8 C7 H7 120.2 . . ?
C2 C8 C9 120.9(2) . . ?
C7 C8 C2 121.0(2) . . ?
C7 C8 C9 118.1(2) . . ?
F4 C9 C8 111.9(2) . . ?
F4 C9 F5 106.9(2) . . ?
F4 C9 F6 106.4(2) . . ?
F5 C9 C8 111.4(3) . . ?
F6 C9 C8 113.7(2) . . ?
F6 C9 F5 106.1(2) . . ?
O3 C10 C11 119.2(2) . . ?
O3 C10 O4 121.5(2) . . ?
O4 C10 C11 119.3(2) . . ?
C12 C11 C10 121.3(2) . . ?
C16 C11 C10 121.3(2) . . ?
C16 C11 C12 117.4(2) . . ?
C13 C12 C11 121.5(3) . . ?
O5 C12 C11 121.9(2) . . ?
O5 C12 C13 116.6(3) . . ?
C12 C13 H13 120.4 . . ?
C12 C13 C14 119.3(3) . . ?
C14 C13 H13 120.4 . . ?
C13 C14 H14 119.4 . . ?
C15 C14 C13 121.2(3) . . ?
C15 C14 H14 119.4 . . ?
C14 C15 H15 120.2 . . ?
C14 C15 C16 119.7(3) . . ?
C16 C15 H15 120.2 . . ?
C15 C16 C11 121.0(3) . . ?
O6 C16 C11 121.9(2) . . ?
O6 C16 C15 117.1(3) . . ?
H17A C17 H17B 108.9 . . ?
C18 C17 H17A 110.8 . . ?
C18 C17 H17B 110.8 . . ?
O7 C17 H17A 110.8 . . ?
O7 C17 H17B 110.8 . . ?
O7 C17 C18 104.7(2) . . ?
C17 C18 H18A 111.4 . . ?
C17 C18 H18B 111.4 . . ?
C17 C18 C19 102.1(3) . . ?
H18A C18 H18B 109.2 . . ?
C19 C18 H18A 111.4 . . ?
C19 C18 H18B 111.4 . . ?
C18 C19 H19A 110.9 . . ?
C18 C19 H19B 110.9 . . ?
H19A C19 H19B 108.9 . . ?
C20 C19 C18 104.2(3) . . ?
C20 C19 H19A 110.9 . . ?
C20 C19 H19B 110.9 . . ?
C19 C20 H20A 110.0 . . ?
C19 C20 H20B 110.0 . . ?
H20A C20 H20B 108.4 . . ?
O7 C20 C19 108.4(3) . . ?
O7 C20 H20A 110.0 . . ?
O7 C20 H20B 110.0 . . ?
C1 O1 Ru1 117.77(15) . . ?
C1 O2 Ru1 116.88(15) . 2_676 ?
C10 O3 Ru1 119.79(14) . . ?
C10 O4 Ru1 119.71(15) . 2_676 ?
C12 O5 H5 109.5 . . ?
C16 O6 H6 109.5 . . ?
C17 O7 Ru1 117.31(14) . . ?
C20 O7 C17 107.0(2) . . ?
C20 O7 Ru1 119.93(17) . . ?
O1 Ru1 O2 179.39(6) . 2_676 ?
O1 Ru1 O3 88.48(7) . . ?
O1 Ru1 O4 91.32(7) . 2_676 ?
O1 Ru1 O7 87.01(6) . . ?
O1 Ru1 Ru1 89.55(5) . 2_676 ?
O2 Ru1 O7 93.49(6) 2_676 . ?
O2 Ru1 Ru1 89.96(5) 2_676 2_676 ?
O3 Ru1 O2 91.15(7) . 2_676 ?
O3 Ru1 O4 178.92(6) . 2_676 ?
O3 Ru1 O7 92.39(6) . . ?
O3 Ru1 Ru1 89.47(5) . 2_676 ?
O4 Ru1 O2 89.04(7) 2_676 2_676 ?
O4 Ru1 O7 88.67(6) 2_676 . ?
O4 Ru1 Ru1 89.46(5) 2_676 2_676 ?
Ru1 Ru1 O7 176.04(4) 2_676 . ?

loop_
_geom_bond_atom_site_label_1
_geom_bond_atom_site_label_2
_geom_bond_distance
_geom_bond_site_symmetry_2
_geom_bond_publ_flag
C1 C2 1.503(3) . ?
C1 O1 1.262(3) . ?
C1 O2 1.264(3) . ?
C2 C3 1.408(4) . ?
C2 C8 1.396(3) . ?
C3 C4 1.498(4) . ?
C3 C5 1.377(4) . ?
C4 F1 1.336(3) . ?
C4 F2 1.340(3) . ?
C4 F3 1.337(4) . ?
C5 H5A 0.9500 . ?
C5 C6 1.372(4) . ?
C6 H6A 0.9500 . ?
C6 C7 1.391(4) . ?
C7 H7 0.9500 . ?
C7 C8 1.394(4) . ?
C8 C9 1.501(4) . ?
C9 F4 1.331(4) . ?
C9 F5 1.341(3) . ?
C9 F6 1.336(3) . ?
C10 C11 1.466(3) . ?
C10 O3 1.275(3) . ?
C10 O4 1.278(3) . ?
C11 C12 1.415(4) . ?
C11 C16 1.408(4) . ?
C12 C13 1.376(4) . ?
C12 O5 1.365(4) . ?
C13 H13 0.9500 . ?
C13 C14 1.383(5) . ?
C14 H14 0.9500 . ?
C14 C15 1.380(5) . ?
C15 H15 0.9500 . ?
C15 C16 1.384(4) . ?
C16 O6 1.351(4) . ?
C17 H17A 0.9900 . ?
C17 H17B 0.9900 . ?
C17 C18 1.504(4) . ?
C17 O7 1.451(3) . ?
C18 H18A 0.9900 . ?
C18 H18B 0.9900 . ?
C18 C19 1.507(5) . ?
C19 H19A 0.9900 . ?
C19 H19B 0.9900 . ?
C19 C20 1.492(5) . ?
C20 H20A 0.9900 . ?
C20 H20B 0.9900 . ?
C20 O7 1.434(4) . ?
O1 Ru1 2.0589(16) . ?
O2 Ru1 2.0669(16) 2_676 ?
O3 Ru1 2.0661(16) . ?
O4 Ru1 2.0662(16) 2_676 ?
O5 H5 0.8400 . ?
O6 H6 0.8400 . ?
O7 Ru1 2.3164(16) . ?
Ru1 O2 2.0669(16) 2_676 ?
Ru1 O4 2.0661(16) 2_676 ?
Ru1 Ru1 2.2656(3) 2_676 ?

loop_
_geom_torsion_atom_site_label_1
_geom_torsion_atom_site_label_2
_geom_torsion_atom_site_label_3
_geom_torsion_atom_site_label_4
_geom_torsion
_geom_torsion_site_symmetry_1
_geom_torsion_site_symmetry_2
_geom_torsion_site_symmetry_3
_geom_torsion_site_symmetry_4
_geom_torsion_publ_flag
C1 C2 C3 C4 -1.4(4) . . . . ?
C1 C2 C3 C5 179.0(2) . . . . ?
C1 C2 C8 C7 -178.8(2) . . . . ?
C1 C2 C8 C9 1.9(4) . . . . ?
C2 C1 O1 Ru1 177.58(14) . . . . ?
C2 C1 O2 Ru1 -177.18(15) . . . 2_676 ?
C2 C3 C4 F1 76.2(3) . . . . ?
C2 C3 C4 F2 -164.3(2) . . . . ?
C2 C3 C4 F3 -44.5(3) . . . . ?
C2 C3 C5 C6 -0.2(4) . . . . ?
C2 C8 C9 F4 81.9(3) . . . . ?
C2 C8 C9 F5 -158.5(2) . . . . ?
C2 C8 C9 F6 -38.7(4) . . . . ?
C3 C2 C8 C7 -0.2(4) . . . . ?
C3 C2 C8 C9 -179.5(2) . . . . ?
C3 C5 C6 C7 -0.2(5) . . . . ?
C4 C3 C5 C6 -179.8(3) . . . . ?
C5 C3 C4 F1 -104.2(3) . . . . ?
C5 C3 C4 F2 15.3(4) . . . . ?
C5 C3 C4 F3 135.1(3) . . . . ?
C5 C6 C7 C8 0.4(4) . . . . ?
C6 C7 C8 C2 -0.2(4) . . . . ?
C6 C7 C8 C9 179.1(3) . . . . ?
C7 C8 C9 F4 -97.4(3) . . . . ?
C7 C8 C9 F5 22.2(4) . . . . ?
C7 C8 C9 F6 142.0(3) . . . . ?
C8 C2 C3 C4 180.0(2) . . . . ?
C8 C2 C3 C5 0.4(4) . . . . ?
C10 C11 C12 C13 -178.8(3) . . . . ?
C10 C11 C12 O5 2.4(4) . . . . ?
C10 C11 C16 C15 178.3(3) . . . . ?
C10 C11 C16 O6 -0.3(4) . . . . ?
C11 C10 O3 Ru1 -175.79(16) . . . . ?
C11 C10 O4 Ru1 175.57(16) . . . 2_676 ?
C11 C12 C13 C14 -0.5(5) . . . . ?
C12 C11 C16 C15 -2.9(4) . . . . ?
C12 C11 C16 O6 178.4(3) . . . . ?
C12 C13 C14 C15 -1.1(5) . . . . ?
C13 C14 C15 C16 0.5(5) . . . . ?
C14 C15 C16 C11 1.5(5) . . . . ?
C14 C15 C16 O6 -179.8(3) . . . . ?
C16 C11 C12 C13 2.4(4) . . . . ?
C16 C11 C12 O5 -176.3(2) . . . . ?
C17 C18 C19 C20 30.5(4) . . . . ?
C18 C17 O7 C20 29.6(3) . . . . ?
C18 C17 O7 Ru1 167.79(18) . . . . ?
C18 C19 C20 O7 -13.6(5) . . . . ?
C19 C20 O7 C17 -9.9(4) . . . . ?
C19 C20 O7 Ru1 -146.8(2) . . . . ?
O1 C1 C2 C3 -69.3(3) . . . . ?
O1 C1 C2 C8 109.3(3) . . . . ?
O1 C1 O2 Ru1 2.6(3) . . . 2_676 ?
O2 C1 C2 C3 110.5(3) . . . . ?
O2 C1 C2 C8 -70.9(3) . . . . ?
O2 C1 O1 Ru1 -2.2(3) . . . . ?
O3 C10 C11 C12 2.4(4) . . . . ?
O3 C10 C11 C16 -178.9(2) . . . . ?
O3 C10 O4 Ru1 -3.7(3) . . . 2_676 ?
O4 C10 C11 C12 -176.9(2) . . . . ?
O4 C10 C11 C16 1.8(4) . . . . ?
O4 C10 O3 Ru1 3.5(3) . . . . ?
O5 C12 C13 C14 178.3(3) . . . . ?
O7 C17 C18 C19 -37.1(3) . . . . ?
